data_7225130
loop_
_publ_author_name
'Mehrotra, Sonam'
'Angamuthu, Raja'

_publ_section_title
;
 Janus head type lone pair--\p--lone pair and S&#x22EF;F&#x22EF;S
 interactions in retaining hexafluorobenzene
;
_journal_issue 23
_journal_name_full CrystEngComm
_journal_page_first 4438
_journal_paper_doi 10.1039/C6CE00496B
_journal_volume 18
_journal_year 2016
_chemical_formula_moiety 'C24 H18 N6 O6 S3'
_chemical_formula_sum 'C24 H18 N6 O6 S3'
_chemical_formula_weight 582.62
_chemical_name_systematic 2,4,6-tris((2-methyl-5-nitrophenyl)thio)-1,3,5-triazine
_space_group_crystal_system monoclinic
_space_group_IT_number 14
_space_group_name_Hall '-P 2yn'
_space_group_name_H-M_alt 'P 1 21/n 1'
_symmetry_space_group_name_Hall '-P 2yn'
_symmetry_space_group_name_H-M 'P 1 21/n 1'
_atom_sites_solution_hydrogens geom
_audit_creation_method SHELXL-2014/7
_audit_update_record
;
2015-05-28 deposited with the CCDC.
2016-04-13 downloaded from the CCDC.
;
_cell_angle_alpha 90
_cell_angle_beta 97.804(6)
_cell_angle_gamma 90
_cell_formula_units_Z 4
_cell_length_a 12.642(3)
_cell_length_b 8.916(2)
_cell_length_c 23.281(5)
_cell_measurement_reflns_used 3830
_cell_measurement_temperature 123(2)
_cell_measurement_theta_min 2.449
_cell_volume 2599.8(10)
_computing_cell_refinement 'Bruker Apex 2'
_computing_data_collection 'Bruker Apex 2'
_computing_data_reduction 'Bruker Saint'
_computing_molecular_graphics 'Bruker SHELXTL (Sheldrick, 2008)'
_computing_publication_material 'Bruker SHELXTL (Sheldrick, 2008)'
_computing_structure_refinement 'SHELXL-2014/7 (Sheldrick, 2008)'
_computing_structure_solution 'Sir92 (Altomare et al. 1993)'
_diffrn_ambient_temperature 123(2)
_diffrn_measured_fraction_theta_full 0.999
_diffrn_measured_fraction_theta_max 0.999
_diffrn_measurement_device_type 'Bruker Apex 2'
_diffrn_measurement_method '\w scans'
_diffrn_radiation_type MoK\a
_diffrn_radiation_wavelength 0.71073
_diffrn_reflns_av_R_equivalents 0.0547
_diffrn_reflns_av_unetI/netI 0.0589
_diffrn_reflns_Laue_measured_fraction_full 0.999
_diffrn_reflns_Laue_measured_fraction_max 0.999
_diffrn_reflns_limit_h_max 15
_diffrn_reflns_limit_h_min -15
_diffrn_reflns_limit_k_max 10
_diffrn_reflns_limit_k_min -9
_diffrn_reflns_limit_l_max 27
_diffrn_reflns_limit_l_min -26
_diffrn_reflns_number 18042
_diffrn_reflns_point_group_measured_fraction_full 0.999
_diffrn_reflns_point_group_measured_fraction_max 0.999
_diffrn_reflns_theta_full 25.250
_diffrn_reflns_theta_max 25.250
_diffrn_reflns_theta_min 2.449
_exptl_absorpt_coefficient_mu 0.338
_exptl_absorpt_correction_T_max 0.7457
_exptl_absorpt_correction_T_min 0.6369
_exptl_absorpt_correction_type multi-scan
_exptl_absorpt_process_details 'Sadabs (Sheldrick, 1996)'
_exptl_crystal_colour colorless
_exptl_crystal_density_diffrn 1.488
_exptl_crystal_description prism
_exptl_crystal_F_000 1200
_exptl_crystal_size_max 0.23
_exptl_crystal_size_mid 0.18
_exptl_crystal_size_min 0.15
_refine_diff_density_max 0.306
_refine_diff_density_min -0.251
_refine_diff_density_rms 0.045
_refine_ls_extinction_method none
_refine_ls_goodness_of_fit_ref 1.007
_refine_ls_hydrogen_treatment constr
_refine_ls_matrix_type full
_refine_ls_number_parameters 391
_refine_ls_number_reflns 4706
_refine_ls_number_restraints 77
_refine_ls_restrained_S_all 1.038
_refine_ls_R_factor_all 0.1009
_refine_ls_R_factor_gt 0.0495
_refine_ls_shift/su_max 0.001
_refine_ls_shift/su_mean 0.000
_refine_ls_structure_factor_coef Fsqd
_refine_ls_weighting_details 'w=1/[\s^2^(Fo^2^)+(0.0487P)^2^+0.7155P] where P=(Fo^2^+2Fc^2^)/3'
_refine_ls_weighting_scheme calc
_refine_ls_wR_factor_gt 0.0995
_refine_ls_wR_factor_ref 0.1167
_reflns_Friedel_coverage 0.000
_reflns_number_gt 2867
_reflns_number_total 4706
_reflns_threshold_expression 'I > 2\s(I)'
_cod_data_source_file c6ce00496b2.cif
_cod_data_source_block shelx
_cod_depositor_comments 'Adding full bibliography for 7225126--7225134.cif.'
_cod_original_cell_volume 2599.9(10)
_cod_database_code 7225130
_shelx_shelxl_version_number 2014/7
_shelx_space_group_comment
; 
The symmetry employed for this shelxl refinement is uniquely defined 
by the following loop, which should always be used as a source of 
symmetry information in preference to the above space-group names. 
They are only intended as comments. 
;

loop_
_space_group_symop_operation_xyz
'x, y, z'
'-x+1/2, y+1/2, -z+1/2'
'-x, -y, -z'
'x-1/2, -y-1/2, z-1/2'

loop_
_atom_site_label
_atom_site_type_symbol
_atom_site_fract_x
_atom_site_fract_y
_atom_site_fract_z
_atom_site_U_iso_or_equiv
_atom_site_adp_type
_atom_site_occupancy
_atom_site_site_symmetry_order
_atom_site_calc_flag
_atom_site_refinement_flags_posn
_atom_site_refinement_flags_adp
_atom_site_refinement_flags_occupancy
_atom_site_disorder_assembly
_atom_site_disorder_group
S1 S 0.69009(7) 0.24991(10) 0.16197(3) 0.0681(3) Uani 1 1 d D . . . .
S2 S 0.63098(6) 0.41049(9) 0.36640(3) 0.0586(2) Uani 1 1 d . . . . .
S3 S 0.42618(6) 0.69900(10) 0.18364(3) 0.0600(2) Uani 1 1 d . . . . .
N5 N 0.5563(2) 0.7973(3) 0.51876(9) 0.0634(7) Uani 1 1 d D . . . .
O3 O 0.65269(18) 0.8058(3) 0.52970(9) 0.0941(8) Uani 1 1 d D . . . .
O4 O 0.49485(19) 0.8639(3) 0.54547(9) 0.0966(8) Uani 1 1 d D . . . .
N6 N 0.18370(18) 0.7949(3) 0.34119(10) 0.0648(7) Uani 1 1 d D . . . .
O5 O 0.17129(18) 0.8458(3) 0.38809(9) 0.0848(7) Uani 1 1 d D . . . .
O6 O 0.12014(19) 0.7128(3) 0.31323(11) 0.1102(10) Uani 1 1 d D . . . .
N1 N 0.56215(17) 0.4827(3) 0.17784(8) 0.0466(6) Uani 1 1 d . . . . .
N2 N 0.65100(17) 0.3535(3) 0.26001(9) 0.0508(6) Uani 1 1 d . . . . .
N3 N 0.53423(17) 0.5556(2) 0.27308(8) 0.0429(6) Uani 1 1 d . . . . .
C1 C 0.6268(2) 0.3777(3) 0.20306(10) 0.0467(7) Uani 1 1 d . . . . .
C2 C 0.6011(2) 0.4468(3) 0.29194(10) 0.0425(7) Uani 1 1 d . . . . .
C3 C 0.5182(2) 0.5665(3) 0.21558(10) 0.0429(7) Uani 1 1 d . . . . .
N4 N 0.4098(4) 0.1621(6) -0.02338(17) 0.1088(19) Uani 0.608(3) 1 d D U P A 1
O1 O 0.3624(4) 0.0806(6) 0.00592(18) 0.1108(16) Uani 0.608(3) 1 d D U P A 1
O2 O 0.3887(4) 0.1758(7) -0.07557(16) 0.158(2) Uani 0.608(3) 1 d D U P A 1
C4 C 0.6338(4) 0.2782(6) 0.08876(16) 0.0423(10) Uani 0.608(3) 1 d D . P A 1
C5 C 0.6820(5) 0.3894(7) 0.0591(2) 0.0555(11) Uani 0.608(3) 1 d D . P A 1
C6 C 0.7736(6) 0.4817(9) 0.0871(4) 0.0885(17) Uani 0.608(3) 1 d D . P A 1
H6A H 0.8248 0.4168 0.1108 0.133 Uiso 0.608(3) 1 calc R U P A 1
H6B H 0.7472 0.5584 0.1118 0.133 Uiso 0.608(3) 1 calc R U P A 1
H6C H 0.8089 0.5304 0.0571 0.133 Uiso 0.608(3) 1 calc R U P A 1
C7 C 0.6389(6) 0.4148(11) 0.0023(3) 0.0896(14) Uani 0.608(3) 1 d D . P A 1
H7A H 0.6711 0.4876 -0.0196 0.108 Uiso 0.608(3) 1 calc R U P A 1
C8 C 0.5530(6) 0.3400(11) -0.0230(3) 0.1035(16) Uani 0.608(3) 1 d D . P A 1
H8A H 0.5304 0.3504 -0.0634 0.124 Uiso 0.608(3) 1 calc R U P A 1
C9 C 0.4959(4) 0.2450(6) 0.0109(3) 0.0810(16) Uani 0.608(3) 1 d D . P A 1
C10 C 0.5371(5) 0.2109(8) 0.0667(3) 0.0627(11) Uani 0.608(3) 1 d D . P A 1
H10A H 0.5014 0.1442 0.0895 0.075 Uiso 0.608(3) 1 calc R U P A 1
N4B N 0.4059(5) 0.1325(7) 0.0059(3) 0.1088(19) Uani 0.392(3) 1 d D U P A 2
O1B O 0.3807(6) 0.0337(7) 0.0392(2) 0.1108(16) Uani 0.392(3) 1 d D U P A 2
O2B O 0.3419(6) 0.1577(10) -0.0382(2) 0.158(2) Uani 0.392(3) 1 d D U P A 2
C4B C 0.6302(7) 0.3127(9) 0.0927(2) 0.0423(10) Uani 0.392(3) 1 d D . P A 2
C5B C 0.6695(8) 0.4125(12) 0.0541(4) 0.0555(11) Uani 0.392(3) 1 d D . P A 2
C6B C 0.7617(9) 0.5122(15) 0.0754(6) 0.0885(17) Uani 0.392(3) 1 d D . P A 2
H6BA H 0.7670 0.5927 0.0472 0.133 Uiso 0.392(3) 1 calc R U P A 2
H6BB H 0.8278 0.4534 0.0801 0.133 Uiso 0.392(3) 1 calc R U P A 2
H6BC H 0.7509 0.5559 0.1128 0.133 Uiso 0.392(3) 1 calc R U P A 2
C7B C 0.6221(10) 0.4117(16) -0.0028(4) 0.0896(14) Uani 0.392(3) 1 d D . P A 2
H7BA H 0.6514 0.4743 -0.0296 0.108 Uiso 0.392(3) 1 calc R U P A 2
C8B C 0.5361(10) 0.3268(16) -0.0227(5) 0.1035(16) Uani 0.392(3) 1 d D . P A 2
H8BA H 0.4944 0.3462 -0.0590 0.124 Uiso 0.392(3) 1 calc R U P A 2
C9B C 0.5120(7) 0.2095(12) 0.0129(4) 0.0810(16) Uani 0.392(3) 1 d D . P A 2
C10B C 0.5573(8) 0.2039(13) 0.0707(4) 0.0627(11) Uani 0.392(3) 1 d D . P A 2
H10B H 0.5383 0.1257 0.0951 0.075 Uiso 0.392(3) 1 calc R U P A 2
C11 C 0.5372(2) 0.5205(3) 0.39824(9) 0.0418(7) Uani 1 1 d . . . . .
C12 C 0.4269(2) 0.4949(3) 0.38828(10) 0.0467(7) Uani 1 1 d . . . . .
C13 C 0.3756(3) 0.3851(4) 0.34478(12) 0.0664(9) Uani 1 1 d . . . . .
H13A H 0.3127 0.3413 0.3588 0.100 Uiso 1 1 calc R U . . .
H13B H 0.4265 0.3054 0.3391 0.100 Uiso 1 1 calc R U . . .
H13C H 0.3537 0.4364 0.3079 0.100 Uiso 1 1 calc R U . . .
C14 C 0.3626(2) 0.5745(3) 0.42123(11) 0.0539(8) Uani 1 1 d . . . . .
H14A H 0.2877 0.5587 0.4146 0.065 Uiso 1 1 calc R U . . .
C15 C 0.4030(2) 0.6748(3) 0.46295(11) 0.0518(8) Uani 1 1 d . . . . .
H15A H 0.3573 0.7283 0.4849 0.062 Uiso 1 1 calc R U . . .
C16 C 0.5110(2) 0.6956(3) 0.47205(9) 0.0464(7) Uani 1 1 d D . . . .
C17 C 0.5799(2) 0.6206(3) 0.44071(9) 0.0448(7) Uani 1 1 d . . . . .
H17A H 0.6548 0.6373 0.4481 0.054 Uiso 1 1 calc R U . . .
C18 C 0.3971(2) 0.7970(3) 0.24608(10) 0.0430(7) Uani 1 1 d . . . . .
C19 C 0.4661(2) 0.9069(3) 0.27160(11) 0.0494(7) Uani 1 1 d . . . . .
C20 C 0.5671(2) 0.9509(4) 0.24830(14) 0.0746(10) Uani 1 1 d . . . . .
H20A H 0.5501 0.9799 0.2075 0.112 Uiso 1 1 calc R U . . .
H20B H 0.6165 0.8657 0.2516 0.112 Uiso 1 1 calc R U . . .
H20C H 0.6003 1.0357 0.2707 0.112 Uiso 1 1 calc R U . . .
C21 C 0.4396(2) 0.9767(3) 0.32150(12) 0.0554(8) Uani 1 1 d . . . . .
H21A H 0.4862 1.0507 0.3403 0.066 Uiso 1 1 calc R U . . .
C22 C 0.3478(2) 0.9409(3) 0.34409(11) 0.0527(8) Uani 1 1 d . . . . .
H22A H 0.3311 0.9890 0.3781 0.063 Uiso 1 1 calc R U . . .
C23 C 0.28124(19) 0.8351(3) 0.31675(10) 0.0448(7) Uani 1 1 d D . . . .
C24 C 0.3043(2) 0.7610(3) 0.26802(10) 0.0440(7) Uani 1 1 d . . . . .
H24A H 0.2573 0.6866 0.2499 0.053 Uiso 1 1 calc R U . . .

loop_
_atom_site_aniso_label
_atom_site_aniso_U_11
_atom_site_aniso_U_22
_atom_site_aniso_U_33
_atom_site_aniso_U_23
_atom_site_aniso_U_13
_atom_site_aniso_U_12
S1 0.0883(6) 0.0715(6) 0.0481(4) -0.0071(4) 0.0217(4) 0.0309(5)
S2 0.0738(5) 0.0669(5) 0.0344(3) 0.0033(4) 0.0039(3) 0.0287(4)
S3 0.0773(5) 0.0731(6) 0.0291(3) 0.0004(3) 0.0048(3) 0.0293(4)
N5 0.0914(19) 0.0589(18) 0.0426(12) -0.0101(12) 0.0196(13) -0.0185(16)
O3 0.0936(17) 0.123(2) 0.0689(14) -0.0395(13) 0.0230(13) -0.0532(16)
O4 0.121(2) 0.099(2) 0.0737(14) -0.0463(13) 0.0257(14) 0.0033(16)
N6 0.0585(16) 0.072(2) 0.0666(16) -0.0036(14) 0.0172(13) 0.0048(15)
O5 0.0892(16) 0.106(2) 0.0664(13) -0.0085(13) 0.0388(12) 0.0106(14)
O6 0.0778(17) 0.136(3) 0.124(2) -0.0507(18) 0.0365(14) -0.0394(17)
N1 0.0545(14) 0.0527(15) 0.0339(11) -0.0051(10) 0.0109(10) 0.0108(12)
N2 0.0578(14) 0.0539(16) 0.0417(12) -0.0040(11) 0.0107(11) 0.0147(12)
N3 0.0530(13) 0.0440(14) 0.0317(10) 0.0003(10) 0.0062(9) 0.0105(11)
C1 0.0524(16) 0.0522(19) 0.0382(13) -0.0066(13) 0.0159(12) 0.0034(15)
C2 0.0516(16) 0.0421(18) 0.0345(13) -0.0039(12) 0.0080(12) 0.0036(14)
C3 0.0488(16) 0.0467(18) 0.0338(13) -0.0039(12) 0.0078(11) 0.0037(13)
N4 0.093(3) 0.125(4) 0.099(4) -0.042(3) -0.022(3) 0.016(3)
O1 0.084(2) 0.134(4) 0.114(4) -0.057(3) 0.013(3) -0.024(2)
O2 0.127(4) 0.229(5) 0.101(4) -0.038(4) -0.044(3) 0.002(4)
C4 0.0544(17) 0.035(3) 0.0411(14) -0.0251(15) 0.0187(13) 0.0108(18)
C5 0.060(2) 0.054(3) 0.0580(18) 0.0089(17) 0.0284(16) 0.022(2)
C6 0.084(3) 0.070(4) 0.117(4) 0.017(3) 0.034(3) -0.013(3)
C7 0.098(3) 0.118(3) 0.060(2) 0.022(2) 0.036(2) 0.039(3)
C8 0.093(3) 0.155(4) 0.060(2) -0.026(3) 0.001(2) 0.059(3)
C9 0.040(2) 0.084(4) 0.114(3) -0.063(3) -0.005(2) 0.034(2)
C10 0.047(2) 0.072(2) 0.073(2) -0.0265(18) 0.0206(18) 0.009(2)
N4B 0.093(3) 0.125(4) 0.099(4) -0.042(3) -0.022(3) 0.016(3)
O1B 0.084(2) 0.134(4) 0.114(4) -0.057(3) 0.013(3) -0.024(2)
O2B 0.127(4) 0.229(5) 0.101(4) -0.038(4) -0.044(3) 0.002(4)
C4B 0.0544(17) 0.035(3) 0.0411(14) -0.0251(15) 0.0187(13) 0.0108(18)
C5B 0.060(2) 0.054(3) 0.0580(18) 0.0089(17) 0.0284(16) 0.022(2)
C6B 0.084(3) 0.070(4) 0.117(4) 0.017(3) 0.034(3) -0.013(3)
C7B 0.098(3) 0.118(3) 0.060(2) 0.022(2) 0.036(2) 0.039(3)
C8B 0.093(3) 0.155(4) 0.060(2) -0.026(3) 0.001(2) 0.059(3)
C9B 0.040(2) 0.084(4) 0.114(3) -0.063(3) -0.005(2) 0.034(2)
C10B 0.047(2) 0.072(2) 0.073(2) -0.0265(18) 0.0206(18) 0.009(2)
C11 0.0577(17) 0.0400(17) 0.0271(12) 0.0038(11) 0.0038(12) 0.0037(14)
C12 0.0585(18) 0.0465(18) 0.0324(13) 0.0043(12) -0.0038(13) -0.0027(15)
C13 0.081(2) 0.066(2) 0.0499(16) -0.0083(16) -0.0006(16) -0.0157(18)
C14 0.0500(17) 0.065(2) 0.0463(15) 0.0052(15) 0.0045(13) 0.0039(16)
C15 0.0636(19) 0.055(2) 0.0388(14) 0.0012(13) 0.0132(13) 0.0085(16)
C16 0.0695(19) 0.0413(17) 0.0287(12) -0.0001(12) 0.0079(13) -0.0059(15)
C17 0.0532(16) 0.0524(19) 0.0287(12) 0.0051(12) 0.0050(12) -0.0063(14)
C18 0.0529(17) 0.0429(18) 0.0317(12) 0.0019(12) 0.0009(12) 0.0145(14)
C19 0.0536(17) 0.0434(18) 0.0508(15) 0.0080(14) 0.0063(13) 0.0131(15)
C20 0.065(2) 0.076(3) 0.085(2) 0.0108(19) 0.0204(17) 0.0002(19)
C21 0.0618(19) 0.0408(18) 0.0615(17) -0.0079(14) 0.0010(15) 0.0027(15)
C22 0.0647(19) 0.050(2) 0.0437(14) -0.0071(14) 0.0094(14) 0.0122(16)
C23 0.0474(16) 0.0464(18) 0.0403(14) 0.0007(13) 0.0047(12) 0.0084(14)
C24 0.0486(16) 0.0429(17) 0.0385(13) -0.0035(12) -0.0021(12) 0.0085(13)

loop_
_atom_type_symbol
_atom_type_description
_atom_type_scat_dispersion_real
_atom_type_scat_dispersion_imag
_atom_type_scat_source
C C 0.0033 0.0016 'International Tables Vol C Tables 4.2.6.8 and 6.1.1.4'
H H 0.0000 0.0000 'International Tables Vol C Tables 4.2.6.8 and 6.1.1.4'
N N 0.0061 0.0033 'International Tables Vol C Tables 4.2.6.8 and 6.1.1.4'
O O 0.0106 0.0060 'International Tables Vol C Tables 4.2.6.8 and 6.1.1.4'
S S 0.1246 0.1234 'International Tables Vol C Tables 4.2.6.8 and 6.1.1.4'

loop_
_geom_angle_atom_site_label_1
_geom_angle_atom_site_label_2
_geom_angle_atom_site_label_3
_geom_angle
C1 S1 C4 106.2(2)
C1 S1 C4B 96.9(3)
C2 S2 C11 104.15(12)
C3 S3 C18 100.59(11)
O3 N5 O4 123.8(2)
O3 N5 C16 118.2(2)
O4 N5 C16 118.0(2)
O6 N6 O5 123.6(3)
O6 N6 C23 118.0(2)
O5 N6 C23 118.4(2)
C1 N1 C3 113.0(2)
C2 N2 C1 113.0(2)
C2 N3 C3 113.0(2)
N1 C1 N2 126.7(2)
N1 C1 S1 121.16(18)
N2 C1 S1 112.2(2)
N3 C2 N2 127.1(2)
N3 C2 S2 120.38(19)
N2 C2 S2 112.48(19)
N3 C3 N1 127.1(2)
N3 C3 S3 118.58(19)
N1 C3 S3 114.29(17)
O1 N4 O2 124.5(5)
O1 N4 C9 112.7(4)
O2 N4 C9 122.9(5)
C5 C4 C10 122.9(4)
C5 C4 S1 115.6(4)
C10 C4 S1 120.6(4)
C7 C5 C4 116.7(5)
C7 C5 C6 120.6(6)
C4 C5 C6 122.7(5)
C5 C6 H6A 109.5
C5 C6 H6B 109.5
H6A C6 H6B 109.5
C5 C6 H6C 109.5
H6A C6 H6C 109.5
H6B C6 H6C 109.5
C8 C7 C5 122.0(7)
C8 C7 H7A 119.0
C5 C7 H7A 119.0
C7 C8 C9 119.7(6)
C7 C8 H8A 120.1
C9 C8 H8A 120.1
C10 C9 C8 120.3(5)
C10 C9 N4 124.5(5)
C8 C9 N4 113.3(5)
C9 C10 C4 117.1(5)
C9 C10 H10A 121.5
C4 C10 H10A 121.5
O2B N4B O1B 116.9(5)
O2B N4B C9B 118.9(6)
O1B N4B C9B 123.9(6)
C10B C4B C5B 118.8(6)
C10B C4B S1 107.2(6)
C5B C4B S1 129.6(6)
C7B C5B C4B 117.9(8)
C7B C5B C6B 122.7(9)
C4B C5B C6B 119.4(8)
C5B C6B H6BA 109.5
C5B C6B H6BB 109.5
H6BA C6B H6BB 109.5
C5B C6B H6BC 109.5
H6BA C6B H6BC 109.5
H6BB C6B H6BC 109.5
C8B C7B C5B 123.8(10)
C8B C7B H7BA 118.1
C5B C7B H7BA 118.1
C7B C8B C9B 116.5(10)
C7B C8B H8BA 121.8
C9B C8B H8BA 121.8
C10B C9B C8B 120.6(9)
C10B C9B N4B 109.5(8)
C8B C9B N4B 123.0(8)
C4B C10B C9B 119.9(8)
C4B C10B H10B 120.1
C9B C10B H10B 120.1
C17 C11 C12 120.4(2)
C17 C11 S2 115.9(2)
C12 C11 S2 123.1(2)
C14 C12 C11 118.0(2)
C14 C12 C13 118.5(3)
C11 C12 C13 123.4(3)
C12 C13 H13A 109.5
C12 C13 H13B 109.5
H13A C13 H13B 109.5
C12 C13 H13C 109.5
H13A C13 H13C 109.5
H13B C13 H13C 109.5
C15 C14 C12 122.5(3)
C15 C14 H14A 118.7
C12 C14 H14A 118.7
C16 C15 C14 117.9(3)
C16 C15 H15A 121.1
C14 C15 H15A 121.1
C15 C16 C17 122.8(2)
C15 C16 N5 118.6(2)
C17 C16 N5 118.6(2)
C16 C17 C11 118.4(2)
C16 C17 H17A 120.8
C11 C17 H17A 120.8
C24 C18 C19 121.5(2)
C24 C18 S3 118.0(2)
C19 C18 S3 120.6(2)
C18 C19 C21 117.5(3)
C18 C19 C20 122.9(3)
C21 C19 C20 119.6(3)
C19 C20 H20A 109.5
C19 C20 H20B 109.5
H20A C20 H20B 109.5
C19 C20 H20C 109.5
H20A C20 H20C 109.5
H20B C20 H20C 109.5
C22 C21 C19 121.6(3)
C22 C21 H21A 119.2
C19 C21 H21A 119.2
C23 C22 C21 118.8(2)
C23 C22 H22A 120.6
C21 C22 H22A 120.6
C22 C23 C24 122.0(2)
C22 C23 N6 119.0(2)
C24 C23 N6 119.0(2)
C23 C24 C18 118.6(2)
C23 C24 H24A 120.7
C18 C24 H24A 120.7

loop_
_geom_bond_atom_site_label_1
_geom_bond_atom_site_label_2
_geom_bond_distance
S1 C1 1.749(3)
S1 C4 1.774(3)
S1 C4B 1.776(5)
S2 C2 1.753(2)
S2 C11 1.776(3)
S3 C3 1.751(3)
S3 C18 1.777(3)
N5 O3 1.213(3)
N5 O4 1.214(3)
N5 C16 1.471(3)
N6 O6 1.210(3)
N6 O5 1.212(2)
N6 C23 1.471(3)
N1 C1 1.327(3)
N1 C3 1.331(3)
N2 C2 1.330(3)
N2 C1 1.337(3)
N3 C2 1.322(3)
N3 C3 1.330(3)
N4 O1 1.210(4)
N4 O2 1.214(4)
N4 C9 1.461(5)
C4 C5 1.395(7)
C4 C10 1.396(7)
C5 C7 1.380(7)
C5 C6 1.497(7)
C6 H6A 0.9800
C6 H6B 0.9800
C6 H6C 0.9800
C7 C8 1.341(8)
C7 H7A 0.9500
C8 C9 1.420(8)
C8 H8A 0.9500
C9 C10 1.366(7)
C10 H10A 0.9500
N4B O2B 1.239(4)
N4B O1B 1.244(4)
N4B C9B 1.497(9)
C4B C10B 1.388(10)
C4B C5B 1.404(10)
C5B C7B 1.377(10)
C5B C6B 1.497(11)
C6B H6BA 0.9800
C6B H6BB 0.9800
C6B H6BC 0.9800
C7B C8B 1.353(12)
C7B H7BA 0.9500
C8B C9B 1.394(12)
C8B H8BA 0.9500
C9B C10B 1.389(10)
C10B H10B 0.9500
C11 C17 1.386(3)
C11 C12 1.401(4)
C12 C14 1.386(4)
C12 C13 1.492(4)
C13 H13A 0.9800
C13 H13B 0.9800
C13 H13C 0.9800
C14 C15 1.367(4)
C14 H14A 0.9500
C15 C16 1.366(4)
C15 H15A 0.9500
C16 C17 1.382(4)
C17 H17A 0.9500
C18 C24 1.379(4)
C18 C19 1.390(4)
C19 C21 1.398(4)
C19 C20 1.505(4)
C20 H20A 0.9800
C20 H20B 0.9800
C20 H20C 0.9800
C21 C22 1.376(4)
C21 H21A 0.9500
C22 C23 1.363(4)
C22 H22A 0.9500
C23 C24 1.378(3)
C24 H24A 0.9500

loop_
_geom_hbond_atom_site_label_D
_geom_hbond_atom_site_label_H
_geom_hbond_atom_site_label_A
_geom_hbond_distance_DH
_geom_hbond_distance_HA
_geom_hbond_distance_DA
_geom_hbond_angle_DHA
_geom_hbond_site_symmetry_A
C8 H8A S3 0.95 2.96 3.801(8) 148.6 3_665

loop_
_geom_torsion_atom_site_label_1
_geom_torsion_atom_site_label_2
_geom_torsion_atom_site_label_3
_geom_torsion_atom_site_label_4
_geom_torsion
C3 N1 C1 N2 -1.3(4)
C3 N1 C1 S1 177.8(2)
C2 N2 C1 N1 1.0(4)
C2 N2 C1 S1 -178.1(2)
C4 S1 C1 N1 -8.2(3)
C4B S1 C1 N1 -3.1(4)
C4 S1 C1 N2 171.0(3)
C4B S1 C1 N2 176.1(3)
C3 N3 C2 N2 0.4(4)
C3 N3 C2 S2 -178.55(19)
C1 N2 C2 N3 -0.5(4)
C1 N2 C2 S2 178.48(19)
C11 S2 C2 N3 10.3(3)
C11 S2 C2 N2 -168.8(2)
C2 N3 C3 N1 -0.7(4)
C2 N3 C3 S3 176.7(2)
C1 N1 C3 N3 1.1(4)
C1 N1 C3 S3 -176.4(2)
C18 S3 C3 N3 7.8(2)
C18 S3 C3 N1 -174.5(2)
C1 S1 C4 C5 86.7(5)
C1 S1 C4 C10 -82.8(5)
C10 C4 C5 C7 -10.1(10)
S1 C4 C5 C7 -179.3(6)
C10 C4 C5 C6 167.9(7)
S1 C4 C5 C6 -1.3(9)
C4 C5 C7 C8 1.9(13)
C6 C5 C7 C8 -176.1(9)
C5 C7 C8 C9 7.9(15)
C7 C8 C9 C10 -10.4(13)
C7 C8 C9 N4 -175.3(8)
O1 N4 C9 C10 15.2(9)
O2 N4 C9 C10 -165.4(7)
O1 N4 C9 C8 179.4(7)
O2 N4 C9 C8 -1.2(10)
C8 C9 C10 C4 2.7(10)
N4 C9 C10 C4 165.8(6)
C5 C4 C10 C9 7.6(10)
S1 C4 C10 C9 176.3(5)
C1 S1 C4B C10B -107.9(7)
C1 S1 C4B C5B 96.7(9)
C10B C4B C5B C7B 9.4(16)
S1 C4B C5B C7B 162.4(10)
C10B C4B C5B C6B -169.2(11)
S1 C4B C5B C6B -16.2(16)
C4B C5B C7B C8B 4(2)
C6B C5B C7B C8B -177.4(14)
C5B C7B C8B C9B -16(2)
C7B C8B C9B C10B 15(2)
C7B C8B C9B N4B 162.9(12)
O2B N4B C9B C10B 161.9(10)
O1B N4B C9B C10B -24.8(14)
O2B N4B C9B C8B 11.0(16)
O1B N4B C9B C8B -175.7(11)
C5B C4B C10B C9B -10.0(16)
S1 C4B C10B C9B -168.5(9)
C8B C9B C10B C4B -2.4(17)
N4B C9B C10B C4B -154.1(10)
C2 S2 C11 C17 -124.2(2)
C2 S2 C11 C12 65.0(2)
C17 C11 C12 C14 1.2(4)
S2 C11 C12 C14 171.6(2)
C17 C11 C12 C13 -177.8(2)
S2 C11 C12 C13 -7.5(4)
C11 C12 C14 C15 -0.6(4)
C13 C12 C14 C15 178.5(3)
C12 C14 C15 C16 -0.2(4)
C14 C15 C16 C17 0.5(4)
C14 C15 C16 N5 -177.0(2)
O3 N5 C16 C15 174.1(3)
O4 N5 C16 C15 -3.4(4)
O3 N5 C16 C17 -3.5(4)
O4 N5 C16 C17 179.1(3)
C15 C16 C17 C11 0.2(4)
N5 C16 C17 C11 177.6(2)
C12 C11 C17 C16 -1.0(4)
S2 C11 C17 C16 -172.05(19)
C3 S3 C18 C24 -99.8(2)
C3 S3 C18 C19 80.4(2)
C24 C18 C19 C21 1.8(4)
S3 C18 C19 C21 -178.4(2)
C24 C18 C19 C20 -179.0(3)
S3 C18 C19 C20 0.8(4)
C18 C19 C21 C22 -1.3(4)
C20 C19 C21 C22 179.5(3)
C19 C21 C22 C23 -0.3(4)
C21 C22 C23 C24 1.4(4)
C21 C22 C23 N6 179.2(2)
O6 N6 C23 C22 172.4(3)
O5 N6 C23 C22 -7.5(4)
O6 N6 C23 C24 -9.8(4)
O5 N6 C23 C24 170.3(3)
C22 C23 C24 C18 -0.9(4)
N6 C23 C24 C18 -178.6(2)
C19 C18 C24 C23 -0.8(4)
S3 C18 C24 C23 179.39(19)
